data_2015279
loop_
_publ_author_name
'Linden, Anthony'
'G\"und\"uz, Miyase G.'
'\,Sim\,sek, Rahime'
'\,Safak, Cihat'

_publ_section_title
;
 Cocrystals of diastereoisomers of 1,4-dihydropyridine derivatives
;
_journal_coeditor_code SK3008
_journal_issue 4
_journal_name_full 'Acta Crystallographica Section C'
_journal_page_first o227
_journal_page_last o230
_journal_paper_doi 10.1107/S0108270106007530
_journal_volume 62
_journal_year 2006
_chemical_formula_iupac 'C19 H19 Cl2 N O3'
_chemical_formula_moiety 'C19 H19 Cl2 N O3'
_chemical_formula_sum 'C19 H19 Cl2 N O3'
_chemical_formula_weight 380.27
_chemical_melting_point 523
_chemical_name_systematic
;
(RR,SS)/(RS,SR)-methyl 4-(2,4-chlorophenyl)-2,7-dimethyl-
5-oxo-1,4,5,6,7,8-hexahydroquinoline-3-carboxylate
;
_space_group_IT_number 14
_symmetry_cell_setting monoclinic
_symmetry_space_group_name_Hall '-P 2yn'
_symmetry_space_group_name_H-M 'P 1 21/n 1'
_atom_sites_solution_hydrogens mixed
_atom_sites_solution_primary direct
_atom_sites_solution_secondary difmap
_audit_creation_method SHELXL97
_cell_angle_alpha 90.00
_cell_angle_beta 105.4328(19)
_cell_angle_gamma 90.00
_cell_formula_units_Z 4
_cell_length_a 11.6670(3)
_cell_length_b 13.7746(4)
_cell_length_c 11.8897(4)
_cell_measurement_reflns_used 13345
_cell_measurement_temperature 160.0(10)
_cell_measurement_theta_max 25.0
_cell_measurement_theta_min 2.0
_cell_volume 1841.88(10)
_computing_cell_refinement 'DENZO-SMN (Otwinowski & Minor, 1997)'
_computing_data_collection 'COLLECT (Nonius, 2000)'
_computing_data_reduction 'DENZO-SMN and SCALEPACK (Otwinowski & Minor, 1997)'
_computing_molecular_graphics 'ORTEPII (Johnson, 1976)'
_computing_publication_material 'SHELXL97 and PLATON (Spek, 2003)'
_computing_structure_refinement 'SHELXL97 (Sheldrick, 1997)'
_computing_structure_solution 'SIR92 (Altomare <i>et al.</i>,  1994)'
_diffrn_ambient_temperature 160.0(10)
_diffrn_detector_area_resol_mean 9
_diffrn_measured_fraction_theta_full 0.998
_diffrn_measured_fraction_theta_max 0.998
_diffrn_measurement_device_type 'Nonius KappaCCD area-detector'
_diffrn_measurement_method '\w scans with \k offsets'
_diffrn_radiation_monochromator 'horizontally mounted graphite crystal'
_diffrn_radiation_source 'Nonius FR590 sealed tube generator'
_diffrn_radiation_type 'Mo K\a'
_diffrn_radiation_wavelength 0.71073
_diffrn_reflns_av_R_equivalents 0.0721
_diffrn_reflns_av_sigmaI/netI 0.0378
_diffrn_reflns_limit_h_max 13
_diffrn_reflns_limit_h_min -13
_diffrn_reflns_limit_k_max 16
_diffrn_reflns_limit_k_min -16
_diffrn_reflns_limit_l_max 14
_diffrn_reflns_limit_l_min -14
_diffrn_reflns_number 23780
_diffrn_reflns_theta_full 25.04
_diffrn_reflns_theta_max 25.04
_diffrn_reflns_theta_min 2.17
_diffrn_standards_decay_% 0
_diffrn_standards_number 0
_exptl_absorpt_coefficient_mu 0.369
_exptl_absorpt_correction_T_max 0.979
_exptl_absorpt_correction_T_min 0.871
_exptl_absorpt_correction_type multi-scan
_exptl_absorpt_process_details '(Blessing, 1995)'
_exptl_crystal_colour 'pale yellow'
_exptl_crystal_density_diffrn 1.371
_exptl_crystal_density_method 'not measured'
_exptl_crystal_description tablet
_exptl_crystal_F_000 792
_exptl_crystal_size_max 0.22
_exptl_crystal_size_mid 0.22
_exptl_crystal_size_min 0.07
_refine_diff_density_max 0.712
_refine_diff_density_min -0.301
_refine_ls_extinction_coef 0.011(2)
_refine_ls_extinction_expression Fc^*^=kFc[1+0.001xFc^2^\l^3^/sin(2\q)]^-1/4^
_refine_ls_extinction_method 'SHELXL97 (Sheldrick, 1997)'
_refine_ls_goodness_of_fit_ref 1.040
_refine_ls_hydrogen_treatment mixed
_refine_ls_matrix_type full
_refine_ls_number_parameters 254
_refine_ls_number_reflns 3252
_refine_ls_number_restraints 31
_refine_ls_restrained_S_all 1.063
_refine_ls_R_factor_all 0.0706
_refine_ls_R_factor_gt 0.0487
_refine_ls_shift/su_max 0.001
_refine_ls_shift/su_mean 0.000
_refine_ls_structure_factor_coef Fsqd
_refine_ls_weighting_details 'w = 1/[\s^2^(Fo^2^)+(0.073P)^2^+1.1256P] where P=(Fo^2^+2Fc^2^)/3'
_refine_ls_weighting_scheme calc
_refine_ls_wR_factor_gt 0.1229
_refine_ls_wR_factor_ref 0.1391
_reflns_number_gt 2469
_reflns_number_total 3252
_reflns_threshold_expression I>2\s(I)
_cod_data_source_file sk3008.cif
_cod_data_source_block I
_cod_depositor_comments
;
The following automatic conversions were performed:

'_atom_sites_solution_hydrogens' value 'geom and difmap' was changed
to 'mixed'.

Automatic conversion script
Id: cif_fix_values 6452 2018-10-05 10:23:21Z andrius 
;
_cod_original_sg_symbol_H-M 'P 21/n'
_cod_database_code 2015279
_cod_database_fobs_code 2015279

loop_
_symmetry_equiv_pos_as_xyz
'x, y, z'
'-x+1/2, y+1/2, -z+1/2'
'-x, -y, -z'
'x-1/2, -y-1/2, z-1/2'

loop_
_atom_site_type_symbol
_atom_site_label
_atom_site_fract_x
_atom_site_fract_y
_atom_site_fract_z
_atom_site_U_iso_or_equiv
_atom_site_adp_type
_atom_site_calc_flag
_atom_site_refinement_flags
_atom_site_occupancy
_atom_site_disorder_assembly
_atom_site_disorder_group
Cl Cl1 0.22102(6) 0.11917(5) 0.91939(6) 0.0436(3) Uani d . 1 . .
Cl Cl2 -0.04745(8) 0.38039(6) 1.06080(7) 0.0573(3) Uani d . 1 . .
O O5 0.25975(16) 0.26195(16) 0.71309(16) 0.0457(5) Uani d . 1 . .
O O10 -0.17030(19) -0.04887(16) 0.64133(19) 0.0551(6) Uani d . 1 . .
O O11 -0.00920(17) -0.00143(14) 0.77785(17) 0.0432(5) Uani d . 1 . .
N N1 -0.0879(2) 0.17511(17) 0.4283(2) 0.0374(6) Uani d . 1 . .
H H1 -0.132(3) 0.191(2) 0.359(3) 0.049(9) Uiso d . 1 . .
C C2 -0.1208(2) 0.10291(19) 0.4935(2) 0.0334(6) Uani d . 1 . .
C C3 -0.0553(2) 0.08602(19) 0.6046(2) 0.0318(6) Uani d . 1 . .
C C4 0.0522(2) 0.14857(18) 0.6638(2) 0.0302(6) Uani d . 1 . .
H H4 0.1215 0.1044 0.6946 0.036 Uiso calc R 1 . .
C C4A 0.0836(2) 0.21715(18) 0.5769(2) 0.0302(6) Uani d . 1 . .
C C5 0.1923(2) 0.2724(2) 0.6137(2) 0.0367(6) Uani d . 1 A .
C C6 0.2229(3) 0.3432(2) 0.5298(3) 0.0514(8) Uani d D 1 . .
H H61 0.2768 0.3107 0.4898 0.062 Uiso calc PR 0.488(6) A 1
H H62 0.2669 0.3983 0.5748 0.062 Uiso calc PR 0.488(6) A 1
H H63 0.3105 0.3483 0.5468 0.062 Uiso calc PR 0.512(6) A 2
H H64 0.1918 0.4080 0.5421 0.062 Uiso calc PR 0.512(6) A 2
C C7A 0.1152(4) 0.3832(4) 0.4370(4) 0.0505(19) Uani d PDU 0.488(6) A 1
H H71 0.0671 0.4219 0.4791 0.061 Uiso calc PR 0.488(6) A 1
C C19A 0.1413(10) 0.4487(7) 0.3452(7) 0.086(3) Uani d PDU 0.488(6) A 1
H H191 0.1792 0.4109 0.2951 0.129 Uiso calc PR 0.488(6) A 1
H H192 0.1948 0.5009 0.3830 0.129 Uiso calc PR 0.488(6) A 1
H H193 0.0669 0.4767 0.2977 0.129 Uiso calc PR 0.488(6) A 1
C C7B 0.1730(4) 0.3142(4) 0.4037(4) 0.0461(16) Uani d PDU 0.512(6) A 2
H H72 0.2100 0.2512 0.3905 0.055 Uiso calc PR 0.512(6) A 2
C C19B 0.2082(7) 0.3908(6) 0.3286(6) 0.061(2) Uani d PDU 0.512(6) A 2
H H194 0.1875 0.4551 0.3525 0.092 Uiso calc PR 0.512(6) A 2
H H195 0.1660 0.3795 0.2467 0.092 Uiso calc PR 0.512(6) A 2
H H196 0.2942 0.3875 0.3379 0.092 Uiso calc PR 0.512(6) A 2
C C8 0.0394(2) 0.2989(2) 0.3806(2) 0.0402(7) Uani d D 1 . .
H H81 -0.0365 0.3240 0.3303 0.048 Uiso calc PR 0.488(6) A 1
H H82 0.0806 0.2637 0.3302 0.048 Uiso calc PR 0.488(6) A 1
H H83 0.0003 0.3619 0.3860 0.048 Uiso calc PR 0.512(6) A 2
H H84 0.0069 0.2732 0.3007 0.048 Uiso calc PR 0.512(6) A 2
C C8A 0.0131(2) 0.22939(19) 0.4671(2) 0.0322(6) Uani d . 1 A .
C C9 -0.2300(2) 0.0493(2) 0.4284(3) 0.0453(7) Uani d . 1 . .
H H91 -0.2121 -0.0202 0.4275 0.068 Uiso calc R 1 . .
H H92 -0.2557 0.0736 0.3481 0.068 Uiso calc R 1 . .
H H93 -0.2935 0.0594 0.4670 0.068 Uiso calc R 1 . .
C C10 -0.0871(2) 0.00612(19) 0.6710(2) 0.0356(6) Uani d . 1 . .
C C12 -0.0352(3) -0.0761(2) 0.8522(3) 0.0499(8) Uani d . 1 . .
H H121 -0.1179 -0.0698 0.8557 0.075 Uiso calc R 1 . .
H H122 0.0182 -0.0694 0.9308 0.075 Uiso calc R 1 . .
H H123 -0.0237 -0.1400 0.8206 0.075 Uiso calc R 1 . .
C C13 0.0305(2) 0.20598(18) 0.7668(2) 0.0306(6) Uani d . 1 . .
C C14 0.1005(2) 0.19828(18) 0.8809(2) 0.0326(6) Uani d . 1 . .
C C15 0.0781(2) 0.25244(19) 0.9711(2) 0.0350(6) Uani d . 1 . .
H H15 0.1278 0.2466 1.0484 0.042 Uiso calc R 1 . .
C C16 -0.0182(3) 0.3151(2) 0.9465(2) 0.0379(6) Uani d . 1 . .
C C17 -0.0895(2) 0.3261(2) 0.8346(2) 0.0401(7) Uani d . 1 . .
H H17 -0.1545 0.3701 0.8182 0.048 Uiso calc R 1 . .
C C18 -0.0641(2) 0.2712(2) 0.7464(2) 0.0357(6) Uani d . 1 . .
H H18 -0.1131 0.2784 0.6690 0.043 Uiso calc R 1 . .

loop_
_atom_site_aniso_label
_atom_site_aniso_U_11
_atom_site_aniso_U_22
_atom_site_aniso_U_33
_atom_site_aniso_U_12
_atom_site_aniso_U_13
_atom_site_aniso_U_23
Cl1 0.0422(4) 0.0492(4) 0.0331(4) 0.0138(3) -0.0011(3) 0.0054(3)
Cl2 0.0770(6) 0.0613(5) 0.0364(4) 0.0174(4) 0.0203(4) -0.0056(4)
O5 0.0346(10) 0.0656(14) 0.0307(11) -0.0077(9) -0.0021(8) -0.0049(9)
O10 0.0555(13) 0.0543(13) 0.0520(13) -0.0192(11) 0.0084(11) 0.0061(11)
O11 0.0494(11) 0.0390(11) 0.0382(11) 0.0014(9) 0.0067(9) 0.0104(9)
N1 0.0335(12) 0.0443(14) 0.0275(12) -0.0053(10) -0.0037(10) 0.0045(10)
C2 0.0289(13) 0.0358(14) 0.0344(15) -0.0026(11) 0.0063(11) -0.0038(12)
C3 0.0316(13) 0.0319(13) 0.0313(14) -0.0004(11) 0.0073(11) -0.0025(11)
C4 0.0288(13) 0.0338(14) 0.0246(13) 0.0032(11) 0.0015(10) -0.0012(11)
C4A 0.0286(13) 0.0344(13) 0.0255(13) 0.0000(11) 0.0036(10) -0.0032(11)
C5 0.0343(14) 0.0438(16) 0.0292(14) -0.0043(12) 0.0035(12) -0.0078(12)
C6 0.0457(17) 0.064(2) 0.0395(17) -0.0250(15) 0.0023(14) -0.0011(15)
C7A 0.069(4) 0.047(3) 0.029(3) -0.022(3) 0.002(3) 0.002(3)
C19A 0.110(6) 0.075(5) 0.056(4) -0.036(4) -0.010(4) 0.010(4)
C7B 0.049(3) 0.054(3) 0.036(3) -0.012(3) 0.013(2) 0.004(3)
C19B 0.059(4) 0.071(4) 0.048(4) -0.020(3) 0.004(3) 0.020(3)
C8 0.0426(16) 0.0443(16) 0.0295(14) -0.0040(13) 0.0024(12) 0.0052(12)
C8A 0.0307(13) 0.0362(14) 0.0268(14) 0.0012(11) 0.0023(11) -0.0023(11)
C9 0.0371(15) 0.0503(18) 0.0428(17) -0.0095(13) 0.0003(13) -0.0036(14)
C10 0.0369(15) 0.0331(14) 0.0367(15) 0.0024(12) 0.0093(12) -0.0009(12)
C12 0.063(2) 0.0442(17) 0.0438(18) 0.0044(15) 0.0161(15) 0.0138(14)
C13 0.0339(13) 0.0316(13) 0.0255(13) 0.0004(11) 0.0067(10) 0.0029(11)
C14 0.0322(13) 0.0333(14) 0.0299(14) 0.0027(11) 0.0038(11) 0.0050(11)
C15 0.0430(15) 0.0379(15) 0.0220(13) -0.0004(12) 0.0050(11) 0.0048(11)
C16 0.0481(16) 0.0370(15) 0.0315(14) 0.0016(13) 0.0157(12) -0.0009(12)
C17 0.0397(15) 0.0435(16) 0.0371(16) 0.0081(13) 0.0104(12) 0.0026(13)
C18 0.0347(14) 0.0415(15) 0.0283(14) 0.0071(12) 0.0039(11) 0.0017(12)

loop_
_atom_type_symbol
_atom_type_description
_atom_type_scat_dispersion_real
_atom_type_scat_dispersion_imag
_atom_type_scat_source
C C 0.0033 0.0016
; International Tables for Crystallography (1992).
Vol. C, Tables 4.2.6.8 and 6.1.1.4
;
H H 0.0000 0.0000
; International Tables for Crystallography (1992).
Vol. C, Tables 4.2.6.8 and 6.1.1.4
;
Cl Cl 0.1484 0.1585
; International Tables for Crystallography (1992).
Vol. C, Tables 4.2.6.8 and 6.1.1.4
;
N N 0.0061 0.0033
; International Tables for Crystallography (1992).
Vol. C, Tables 4.2.6.8 and 6.1.1.4
;
O O 0.0106 0.0060
; International Tables for Crystallography (1992).
Vol. C, Tables 4.2.6.8 and 6.1.1.4
;

loop_
_geom_angle_atom_site_label_1
_geom_angle_atom_site_label_2
_geom_angle_atom_site_label_3
_geom_angle
_geom_angle_publ_flag
C10 O11 C12 115.6(2) ?
C2 N1 C8A 123.3(2) yes
C8A N1 H1 115(2) ?
C2 N1 H1 122(2) ?
N1 C2 C3 120.1(2) yes
N1 C2 C9 113.1(2) yes
C3 C2 C9 126.8(2) yes
C2 C3 C10 119.8(2) yes
C2 C3 C4 122.1(2) yes
C10 C3 C4 118.1(2) ?
C3 C4 C4A 110.7(2) yes
C4A C4 C13 110.1(2) ?
C3 C4 C13 111.6(2) ?
C4A C4 H4 108.1 ?
C3 C4 H4 108.1 ?
C13 C4 H4 108.1 ?
C8A C4A C5 119.0(2) ?
C4 C4A C8A 122.7(2) yes
C5 C4A C4 118.3(2) ?
O5 C5 C4A 120.7(3) ?
O5 C5 C6 120.3(2) ?
C4A C5 C6 119.0(2) ?
C5 C6 C7B 113.0(3) ?
C5 C6 C7A 114.6(3) ?
C5 C6 H61 108.6 ?
C7A C6 H61 108.6 ?
C5 C6 H62 108.6 ?
C7A C6 H62 108.6 ?
H61 C6 H62 107.6 ?
C5 C6 H63 109.0 ?
C7B C6 H63 109.0 ?
C5 C6 H64 109.0 ?
C7B C6 H64 109.0 ?
H63 C6 H64 107.8 ?
C8 C7A C19A 110.3(4) ?
C8 C7A C6 108.3(3) ?
C19A C7A C6 116.8(5) ?
C8 C7A H71 107.0 ?
C19A C7A H71 107.0 ?
C6 C7A H71 107.0 ?
C19B C7B C6 108.0(4) ?
C19B C7B C8 114.7(4) ?
C6 C7B C8 108.7(3) ?
C19B C7B H72 108.4 ?
C6 C7B H72 108.4 ?
C8 C7B H72 108.4 ?
C7B C19B H194 109.5 ?
C7B C19B H195 109.5 ?
H194 C19B H195 109.5 ?
C7B C19B H196 109.5 ?
H194 C19B H196 109.5 ?
H195 C19B H196 109.5 ?
C8A C8 C7A 113.1(3) ?
C8A C8 C7B 110.6(3) ?
C8A C8 H81 109.0 ?
C7A C8 H81 109.0 ?
C8A C8 H82 109.0 ?
C7A C8 H82 109.0 ?
H81 C8 H82 107.8 ?
C8A C8 H83 109.5 ?
C7B C8 H83 109.5 ?
C8A C8 H84 109.5 ?
C7B C8 H84 109.5 ?
H83 C8 H84 108.1 ?
N1 C8A C4A 120.3(2) yes
C4A C8A C8 124.0(2) ?
N1 C8A C8 115.7(2) ?
C2 C9 H91 109.5 ?
C2 C9 H92 109.5 ?
H91 C9 H92 109.5 ?
C2 C9 H93 109.5 ?
H91 C9 H93 109.5 ?
H92 C9 H93 109.5 ?
O10 C10 O11 120.8(3) yes
O10 C10 C3 128.0(3) yes
O11 C10 C3 111.2(2) yes
O11 C12 H121 109.5 ?
O11 C12 H122 109.5 ?
H121 C12 H122 109.5 ?
O11 C12 H123 109.5 ?
H121 C12 H123 109.5 ?
H122 C12 H123 109.5 ?
C14 C13 C18 116.9(2) ?
C14 C13 C4 124.1(2) ?
C18 C13 C4 119.0(2) ?
C15 C14 C13 122.1(2) ?
C15 C14 Cl1 116.0(2) ?
C13 C14 Cl1 121.9(2) ?
C16 C15 C14 118.7(2) ?
C16 C15 H15 120.6 ?
C14 C15 H15 120.6 ?
C17 C16 C15 121.4(2) ?
C17 C16 Cl2 120.3(2) ?
C15 C16 Cl2 118.3(2) ?
C16 C17 C18 118.4(3) ?
C16 C17 H17 120.8 ?
C18 C17 H17 120.8 ?
C17 C18 C13 122.6(2) ?
C17 C18 H18 118.7 ?
C13 C18 H18 118.7 ?

loop_
_geom_bond_atom_site_label_1
_geom_bond_atom_site_label_2
_geom_bond_distance
_geom_bond_publ_flag
Cl1 C14 1.741(3) ?
Cl2 C16 1.737(3) ?
O5 C5 1.242(3) yes
O10 C10 1.208(3) yes
O11 C10 1.355(3) yes
O11 C12 1.440(3) ?
N1 C8A 1.367(3) yes
N1 C2 1.377(3) yes
N1 H1 0.88(3) ?
C2 C3 1.359(4) yes
C2 C9 1.497(4) ?
C3 C10 1.458(4) yes
C3 C4 1.530(4) yes
C4 C4A 1.515(4) yes
C4 C13 1.534(3) ?
C4 H4 1.0000 ?
C4A C8A 1.356(3) yes
C4A C5 1.444(4) ?
C5 C6 1.503(4) ?
C6 C7B 1.511(4) ?
C6 C7A 1.537(4) ?
C6 H61 0.9900 ?
C6 H62 0.9900 ?
C6 H63 0.9900 ?
C6 H64 0.9900 ?
C7A C8 1.505(4) ?
C7A C19A 1.508(7) ?
C7A H71 1.0000 ?
C19A H191 0.9800 ?
C19A H192 0.9800 ?
C19A H193 0.9800 ?
C7B C19B 1.508(6) ?
C7B C8 1.523(4) ?
C7B H72 1.0000 ?
C19B H194 0.9800 ?
C19B H195 0.9800 ?
C19B H196 0.9800 ?
C8 C8A 1.496(4) ?
C8 H81 0.9900 ?
C8 H82 0.9900 ?
C8 H83 0.9900 ?
C8 H84 0.9900 ?
C9 H91 0.9800 ?
C9 H92 0.9800 ?
C9 H93 0.9800 ?
C12 H121 0.9800 ?
C12 H122 0.9800 ?
C12 H123 0.9800 ?
C13 C14 1.389(4) ?
C13 C18 1.393(4) ?
C14 C15 1.388(4) ?
C15 C16 1.385(4) ?
C15 H15 0.9500 ?
C16 C17 1.377(4) ?
C17 C18 1.388(4) ?
C17 H17 0.9500 ?
C18 H18 0.9500 ?

loop_
_geom_hbond_atom_site_label_D
_geom_hbond_atom_site_label_H
_geom_hbond_atom_site_label_A
_geom_hbond_site_symmetry_A
_geom_hbond_distance_DH
_geom_hbond_distance_HA
_geom_hbond_distance_DA
_geom_hbond_angle_DHA
_geom_hbond_publ_flag
N1 H1 O5 4_565 0.88(3) 1.96(3) 2.835(3) 173(3) yes

loop_
_geom_torsion_atom_site_label_1
_geom_torsion_atom_site_label_2
_geom_torsion_atom_site_label_3
_geom_torsion_atom_site_label_4
_geom_torsion
C8A N1 C2 C3 3.5(4)
C8A N1 C2 C9 -175.8(2)
N1 C2 C3 C10 -176.7(2)
C9 C2 C3 C10 2.5(4)
N1 C2 C3 C4 3.3(4)
C9 C2 C3 C4 -177.5(3)
C2 C3 C4 C4A -8.9(3)
C10 C3 C4 C4A 171.1(2)
C2 C3 C4 C13 114.1(3)
C10 C3 C4 C13 -65.8(3)
C3 C4 C4A C8A 9.1(3)
C13 C4 C4A C8A -114.8(3)
C3 C4 C4A C5 -171.8(2)
C13 C4 C4A C5 64.3(3)
C8A C4A C5 O5 -179.0(3)
C4 C4A C5 O5 1.9(4)
C8A C4A C5 C6 1.1(4)
C4 C4A C5 C6 -178.1(2)
O5 C5 C6 C7B 151.2(3)
C4A C5 C6 C7B -28.9(4)
O5 C5 C6 C7A -153.9(3)
C4A C5 C6 C7A 26.1(4)
C5 C6 C7A C8 -50.4(5)
C5 C6 C7A C19A -175.6(5)
C5 C6 C7B C19B 179.4(5)
C5 C6 C7B C8 54.4(5)
C19A C7A C8 C8A 178.3(6)
C6 C7A C8 C8A 49.4(5)
C19B C7B C8 C8A -174.1(5)
C6 C7B C8 C8A -53.2(4)
C5 C4A C8A N1 177.3(2)
C4 C4A C8A N1 -3.6(4)
C5 C4A C8A C8 -1.3(4)
C4 C4A C8A C8 177.9(2)
C2 N1 C8A C4A -3.4(4)
C2 N1 C8A C8 175.2(2)
C7A C8 C8A C4A -26.0(4)
C7B C8 C8A C4A 28.5(4)
C7A C8 C8A N1 155.4(3)
C7B C8 C8A N1 -150.1(3)
C12 O11 C10 O10 -1.8(4)
C12 O11 C10 C3 177.8(2)
C2 C3 C10 O10 -2.7(4)
C4 C3 C10 O10 177.3(3)
C2 C3 C10 O11 177.7(2)
C4 C3 C10 O11 -2.3(3)
C4A C4 C13 C14 -115.5(3)
C3 C4 C13 C14 121.0(3)
C4A C4 C13 C18 63.7(3)
C3 C4 C13 C18 -59.7(3)
C18 C13 C14 C15 0.1(4)
C4 C13 C14 C15 179.4(2)
C18 C13 C14 Cl1 179.6(2)
C4 C13 C14 Cl1 -1.2(4)
C13 C14 C15 C16 0.9(4)
Cl1 C14 C15 C16 -178.6(2)
C14 C15 C16 C17 -1.5(4)
C14 C15 C16 Cl2 178.5(2)
C15 C16 C17 C18 1.2(4)
Cl2 C16 C17 C18 -178.8(2)
C16 C17 C18 C13 -0.1(4)
C14 C13 C18 C17 -0.5(4)
C4 C13 C18 C17 -179.8(2)
